data_4311065
loop_
_publ_author_name
'Eric C. Brown'
'Nermeen W. Aboelella'
'Anne M. Reynolds'
'Gabriel Aull\'on'
'Santiago Alvarez'
'William B. Tolman'

_publ_section_title
;
 A New Class of (\m-\h2:\h2-Disulfido)dicopper Complexes: Synthesis,
 Characterization, and Disulfido Exchange
;
_journal_name_full 'Inorganic Chemistry'
_journal_page_first 3335
_journal_page_last 3337
_journal_paper_doi 10.1021/ic049811k
_journal_volume 43
_journal_year 2004
_chemical_formula_moiety 'C31 H39 N2 Cu1 Cl1, 0.5(C5 H12)'
_chemical_formula_sum 'C33.5 H45 Cl Cu N2'
_chemical_formula_weight 574.71
_chemical_name_common 03252m
_chemical_name_systematic
; 
 ? 
;
_space_group_IT_number 2
_symmetry_cell_setting triclinic
_symmetry_space_group_name_Hall '-P 1'
_symmetry_space_group_name_H-M 'P -1'
_atom_sites_solution_hydrogens geom
_atom_sites_solution_primary direct
_atom_sites_solution_secondary difmap
_audit_creation_method SHELXL-97
_cell_angle_alpha 66.302(4)
_cell_angle_beta 74.766(4)
_cell_angle_gamma 68.562(4)
_cell_formula_units_Z 2
_cell_length_a 9.868(2)
_cell_length_b 13.099(3)
_cell_length_c 14.506(3)
_cell_measurement_reflns_used 881
_cell_measurement_temperature 173(2)
_cell_measurement_theta_max 24.83
_cell_measurement_theta_min 2.33
_cell_volume 1583.3(6)
_computing_cell_refinement 'SAINT, Bruker'
_computing_data_collection 'SMART, Bruker'
_computing_data_reduction 'SAINT, Bruker'
_computing_molecular_graphics 'SHELXTL, Bruker'
_computing_publication_material 'Bruker SHELXTL'
_computing_structure_refinement 'SHELXL-97 (Sheldrick, 1997)'
_computing_structure_solution 'SHELXS-97 (Sheldrick, 1990)'
_diffrn_ambient_temperature 173(2)
_diffrn_measured_fraction_theta_full 0.997
_diffrn_measured_fraction_theta_max 0.997
_diffrn_measurement_device_type 'Siemens SMART Platform CCD'
_diffrn_measurement_method 'area detector, omega scans'
_diffrn_radiation_monochromator graphite
_diffrn_radiation_source 'normal-focus sealed tube'
_diffrn_radiation_type MoK\a
_diffrn_radiation_wavelength 0.71073
_diffrn_reflns_av_R_equivalents 0.0242
_diffrn_reflns_av_sigmaI/netI 0.0325
_diffrn_reflns_limit_h_max 11
_diffrn_reflns_limit_h_min -11
_diffrn_reflns_limit_k_max 15
_diffrn_reflns_limit_k_min -15
_diffrn_reflns_limit_l_max 17
_diffrn_reflns_limit_l_min -17
_diffrn_reflns_number 14893
_diffrn_reflns_theta_full 25.06
_diffrn_reflns_theta_max 25.06
_diffrn_reflns_theta_min 1.55
_exptl_absorpt_coefficient_mu 0.797
_exptl_absorpt_correction_T_max 1.000000
_exptl_absorpt_correction_T_min 0.905256
_exptl_absorpt_correction_type multi-scan
_exptl_absorpt_process_details 'SADABS, R. Blessing, 1995'
_exptl_crystal_colour brown
_exptl_crystal_density_diffrn 1.206
_exptl_crystal_density_meas 0
_exptl_crystal_density_method 'not measured'
_exptl_crystal_description block
_exptl_crystal_F_000 612
_exptl_crystal_size_max 0.5
_exptl_crystal_size_mid 0.3
_exptl_crystal_size_min 0.15
_refine_diff_density_max 0.272
_refine_diff_density_min -0.392
_refine_diff_density_rms 0.049
_refine_ls_extinction_method none
_refine_ls_goodness_of_fit_ref 1.041
_refine_ls_hydrogen_treatment riding
_refine_ls_matrix_type full
_refine_ls_number_parameters 343
_refine_ls_number_reflns 5602
_refine_ls_number_restraints 4
_refine_ls_restrained_S_all 1.041
_refine_ls_R_factor_all 0.0489
_refine_ls_R_factor_gt 0.0355
_refine_ls_shift/su_max 0.001
_refine_ls_shift/su_mean 0.000
_refine_ls_structure_factor_coef Fsqd
_refine_ls_weighting_details 'calc w=1/[\s^2^(Fo^2^)+(0.0464P)^2^+0.8056P] where P=(Fo^2^+2Fc^2^)/3'
_refine_ls_weighting_scheme calc
_refine_ls_wR_factor_gt 0.0913
_refine_ls_wR_factor_ref 0.0976
_reflns_number_gt 4587
_reflns_number_total 5602
_reflns_threshold_expression >2sigma(I)
_cod_data_source_file ic049811ksi20040213_045832_2.cif
_cod_data_source_block 03252m
_cod_original_cell_volume 1583.2(6)
_cod_original_formula_sum 'C33.50 H45 Cl Cu N2'
_cod_database_code 4311065

loop_
_symmetry_equiv_pos_as_xyz
'x, y, z'
'-x, -y, -z'

loop_
_atom_site_label
_atom_site_type_symbol
_atom_site_fract_x
_atom_site_fract_y
_atom_site_fract_z
_atom_site_U_iso_or_equiv
_atom_site_adp_type
_atom_site_occupancy
_atom_site_symmetry_multiplicity
_atom_site_calc_flag
_atom_site_refinement_flags
_atom_site_disorder_assembly
_atom_site_disorder_group
Cu1 Cu 0.71188(3) 0.69043(2) 0.71957(2) 0.03456(11) Uani 1 1 d . . .
Cl1 Cl 0.47800(7) 0.74590(7) 0.73730(6) 0.0582(2) Uani 1 1 d . . .
N1 N 0.8351(2) 0.78788(16) 0.67911(14) 0.0318(4) Uani 1 1 d . . .
C2 C 1.0657(3) 0.6315(2) 0.70214(17) 0.0332(5) Uani 1 1 d . . .
N2 N 0.8641(2) 0.55184(16) 0.73715(15) 0.0324(4) Uani 1 1 d . . .
C1 C 0.9773(3) 0.7496(2) 0.67455(17) 0.0345(5) Uani 1 1 d . . .
H1A H 1.0276 0.8070 0.6501 0.041 Uiso 1 1 calc R . .
C7 C 1.0084(2) 0.5354(2) 0.73429(17) 0.0320(5) Uani 1 1 d . . .
C20 C 0.7659(3) 0.9126(2) 0.64466(18) 0.0345(5) Uani 1 1 d . . .
C13 C 0.7675(2) 0.41316(19) 0.72167(18) 0.0326(5) Uani 1 1 d . . .
C8 C 0.8028(2) 0.45609(18) 0.78417(17) 0.0307(5) Uani 1 1 d . . .
C12 C 0.6988(3) 0.3260(2) 0.7685(2) 0.0393(6) Uani 1 1 d . . .
H12A H 0.6745 0.2951 0.7280 0.047 Uiso 1 1 calc R . .
C6 C 1.1099(3) 0.4218(2) 0.76117(19) 0.0419(6) Uani 1 1 d . . .
H6A H 1.0759 0.3557 0.7820 0.050 Uiso 1 1 calc R . .
C25 C 0.7012(3) 0.9670(2) 0.7174(2) 0.0441(6) Uani 1 1 d . . .
C3 C 1.2177(3) 0.6098(2) 0.69949(19) 0.0419(6) Uani 1 1 d . . .
H3A H 1.2553 0.6743 0.6775 0.050 Uiso 1 1 calc R . .
C9 C 0.7722(3) 0.4117(2) 0.89079(18) 0.0377(6) Uani 1 1 d . . .
C10 C 0.7023(3) 0.3249(2) 0.9331(2) 0.0446(6) Uani 1 1 d . . .
H10A H 0.6798 0.2937 1.0049 0.053 Uiso 1 1 calc R . .
C29 C 0.8188(3) 0.9107(2) 0.46346(19) 0.0435(6) Uani 1 1 d . . .
H29A H 0.8850 0.8316 0.4964 0.052 Uiso 1 1 calc R . .
C22 C 0.6956(3) 1.0933(2) 0.5104(2) 0.0512(7) Uani 1 1 d . . .
H22A H 0.6919 1.1375 0.4402 0.061 Uiso 1 1 calc R . .
C17 C 0.8066(3) 0.4585(2) 0.60674(19) 0.0441(6) Uani 1 1 d . . .
H17A H 0.8614 0.5159 0.5902 0.053 Uiso 1 1 calc R . .
C21 C 0.7623(3) 0.9731(2) 0.54017(19) 0.0390(6) Uani 1 1 d . . .
C11 C 0.6653(3) 0.2835(2) 0.8724(2) 0.0451(6) Uani 1 1 d . . .
H11A H 0.6161 0.2251 0.9026 0.054 Uiso 1 1 calc R . .
C5 C 1.2560(3) 0.4061(2) 0.7576(2) 0.0506(7) Uani 1 1 d . . .
H5A H 1.3213 0.3291 0.7761 0.061 Uiso 1 1 calc R . .
C24 C 0.6365(3) 1.0872(2) 0.6827(3) 0.0536(7) Uani 1 1 d . . .
H24A H 0.5928 1.1269 0.7303 0.064 Uiso 1 1 calc R . .
C14 C 0.8109(3) 0.4586(3) 0.9582(2) 0.0485(7) Uani 1 1 d . . .
H14A H 0.8744 0.5096 0.9140 0.058 Uiso 1 1 calc R . .
C31 C 0.9078(3) 0.9726(3) 0.3673(2) 0.0600(8) Uani 1 1 d . . .
H31A H 0.9900 0.9820 0.3859 0.090 Uiso 1 1 calc R . .
H31B H 0.8445 1.0495 0.3320 0.090 Uiso 1 1 calc R . .
H31C H 0.9459 0.9260 0.3225 0.090 Uiso 1 1 calc R . .
C4 C 1.3117(3) 0.5005(3) 0.7272(2) 0.0506(7) Uani 1 1 d . . .
H4A H 1.4131 0.4883 0.7261 0.061 Uiso 1 1 calc R . .
C26 C 0.7055(4) 0.8990(3) 0.8300(2) 0.0632(9) Uani 1 1 d . . .
H26A H 0.7462 0.8142 0.8384 0.076 Uiso 1 1 calc R . .
C15 C 0.6745(4) 0.5337(3) 1.0038(2) 0.0660(9) Uani 1 1 d . . .
H15A H 0.7026 0.5628 1.0463 0.099 Uiso 1 1 calc R . .
H15B H 0.6078 0.4869 1.0453 0.099 Uiso 1 1 calc R . .
H15C H 0.6249 0.5997 0.9491 0.099 Uiso 1 1 calc R . .
C23 C 0.6347(3) 1.1491(2) 0.5811(3) 0.0578(8) Uani 1 1 d . . .
H23A H 0.5912 1.2313 0.5590 0.069 Uiso 1 1 calc R . .
C30 C 0.6900(4) 0.8941(3) 0.4371(2) 0.0658(9) Uani 1 1 d . . .
H30A H 0.6348 0.8542 0.4996 0.099 Uiso 1 1 calc R . .
H30B H 0.7273 0.8471 0.3926 0.099 Uiso 1 1 calc R . .
H30C H 0.6253 0.9705 0.4021 0.099 Uiso 1 1 calc R . .
C19 C 0.9078(4) 0.3609(3) 0.5677(3) 0.0728(10) Uani 1 1 d . . .
H19A H 0.9946 0.3215 0.6033 0.109 Uiso 1 1 calc R . .
H19B H 0.9386 0.3936 0.4946 0.109 Uiso 1 1 calc R . .
H19C H 0.8557 0.3048 0.5800 0.109 Uiso 1 1 calc R . .
C18 C 0.6697(4) 0.5226(4) 0.5534(2) 0.0861(12) Uani 1 1 d . . .
H18A H 0.6067 0.5850 0.5802 0.129 Uiso 1 1 calc R . .
H18B H 0.6157 0.4677 0.5657 0.129 Uiso 1 1 calc R . .
H18C H 0.6987 0.5564 0.4802 0.129 Uiso 1 1 calc R . .
C16 C 0.8984(4) 0.3616(3) 1.0410(3) 0.0797(11) Uani 1 1 d . . .
H16A H 0.9208 0.3956 1.0823 0.119 Uiso 1 1 calc R . .
H16B H 0.9902 0.3186 1.0098 0.119 Uiso 1 1 calc R . .
H16C H 0.8404 0.3083 1.0843 0.119 Uiso 1 1 calc R . .
C28 C 0.8076(5) 0.9287(4) 0.8699(3) 0.0965(14) Uani 1 1 d . . .
H28A H 0.8093 0.8839 0.9425 0.145 Uiso 1 1 calc R . .
H28B H 0.7730 1.0123 0.8598 0.145 Uiso 1 1 calc R . .
H28C H 0.9069 0.9094 0.8332 0.145 Uiso 1 1 calc R . .
C27 C 0.5539(6) 0.9174(5) 0.8914(4) 0.134(2) Uani 1 1 d . . .
H27A H 0.4898 0.8973 0.8643 0.200 Uiso 1 1 calc R . .
H27B H 0.5127 0.9993 0.8870 0.200 Uiso 1 1 calc R . .
H27C H 0.5611 0.8675 0.9626 0.200 Uiso 1 1 calc R . .
C95 C 0.7963(8) 0.9112(7) 1.1614(7) 0.085(2) Uani 0.50 1 d PD A -1
H95A H 0.7903 0.8392 1.2181 0.127 Uiso 0.50 1 calc PR A -1
H95B H 0.7282 0.9298 1.1145 0.127 Uiso 0.50 1 calc PR A -1
H95C H 0.7698 0.9752 1.1876 0.127 Uiso 0.50 1 calc PR A -1
C96 C 0.9519(8) 0.8946(7) 1.1056(7) 0.080(2) Uani 0.50 1 d PD A -1
H96A H 0.9789 0.8299 1.0792 0.096 Uiso 0.50 1 calc PR A -1
H96B H 1.0212 0.8738 1.1533 0.096 Uiso 0.50 1 calc PR A -1
C97 C 0.9641(8) 1.0060(8) 1.0180(7) 0.085(2) Uani 0.50 1 d PD A -1
H97A H 0.8792 1.0358 0.9804 0.102 Uiso 0.50 1 calc PR A -1
H97B H 0.9563 1.0653 1.0466 0.102 Uiso 0.50 1 calc PR A -1
C98 C 1.1042(7) 0.9943(7) 0.9427(6) 0.080(2) Uani 0.50 1 d PD A -1
H98B H 1.1899 0.9577 0.9804 0.096 Uiso 0.50 1 calc PR A -1
H98C H 1.1074 0.9418 0.9081 0.096 Uiso 0.50 1 calc PR A -1
C99 C 1.1171(11) 1.1098(8) 0.8633(7) 0.085(2) Uani 0.50 1 d PD A -1
H99C H 1.2086 1.0966 0.8168 0.127 Uiso 0.50 1 calc PR A -1
H99D H 1.1175 1.1614 0.8968 0.127 Uiso 0.50 1 calc PR A -1
H99A H 1.0333 1.1462 0.8249 0.127 Uiso 0.50 1 calc PR A -1

loop_
_atom_site_aniso_label
_atom_site_aniso_U_11
_atom_site_aniso_U_22
_atom_site_aniso_U_33
_atom_site_aniso_U_23
_atom_site_aniso_U_13
_atom_site_aniso_U_12
Cu1 0.03118(17) 0.03069(17) 0.04080(19) -0.00694(13) -0.00822(12) -0.01151(12)
Cl1 0.0327(3) 0.0635(5) 0.0681(5) -0.0095(4) -0.0127(3) -0.0133(3)
N1 0.0356(11) 0.0291(10) 0.0325(11) -0.0065(8) -0.0063(8) -0.0147(8)
C2 0.0351(12) 0.0396(13) 0.0258(12) -0.0089(10) -0.0044(10) -0.0145(10)
N2 0.0331(10) 0.0271(10) 0.0367(11) -0.0074(8) -0.0070(8) -0.0108(8)
C1 0.0403(14) 0.0381(13) 0.0309(13) -0.0096(11) -0.0026(10) -0.0216(11)
C7 0.0331(12) 0.0372(13) 0.0255(12) -0.0107(10) -0.0029(9) -0.0109(10)
C20 0.0342(12) 0.0297(12) 0.0432(14) -0.0104(11) -0.0042(11) -0.0162(10)
C13 0.0322(12) 0.0274(12) 0.0348(13) -0.0099(10) -0.0023(10) -0.0075(10)
C8 0.0289(11) 0.0237(11) 0.0346(13) -0.0071(10) -0.0042(10) -0.0056(9)
C12 0.0386(13) 0.0325(13) 0.0495(16) -0.0151(12) -0.0052(11) -0.0127(11)
C6 0.0390(14) 0.0370(14) 0.0425(15) -0.0093(12) -0.0045(11) -0.0089(11)
C25 0.0469(15) 0.0397(14) 0.0529(17) -0.0189(13) -0.0018(12) -0.0209(12)
C3 0.0344(13) 0.0514(16) 0.0399(14) -0.0108(12) -0.0043(11) -0.0184(12)
C9 0.0369(13) 0.0353(13) 0.0344(14) -0.0092(11) -0.0037(10) -0.0073(11)
C10 0.0454(15) 0.0420(15) 0.0327(14) -0.0024(12) 0.0015(11) -0.0142(12)
C29 0.0523(15) 0.0434(15) 0.0359(14) -0.0063(12) -0.0079(12) -0.0222(12)
C22 0.0587(17) 0.0374(15) 0.0570(18) -0.0010(13) -0.0236(14) -0.0196(13)
C17 0.0547(16) 0.0495(16) 0.0366(14) -0.0168(12) -0.0002(12) -0.0267(13)
C21 0.0391(13) 0.0336(13) 0.0447(15) -0.0045(11) -0.0114(11) -0.0171(11)
C11 0.0430(14) 0.0326(13) 0.0517(17) -0.0054(12) 0.0020(12) -0.0182(11)
C5 0.0385(15) 0.0467(16) 0.0505(17) -0.0106(13) -0.0074(12) -0.0006(12)
C24 0.0533(17) 0.0428(16) 0.076(2) -0.0305(16) -0.0054(15) -0.0170(13)
C14 0.0558(17) 0.0588(18) 0.0342(14) -0.0155(13) -0.0046(12) -0.0219(14)
C31 0.067(2) 0.070(2) 0.0500(18) -0.0142(15) 0.0016(15) -0.0406(17)
C4 0.0296(13) 0.0645(19) 0.0483(16) -0.0119(14) -0.0057(12) -0.0114(13)
C26 0.095(2) 0.0540(18) 0.0489(18) -0.0275(15) 0.0102(17) -0.0340(18)
C15 0.080(2) 0.071(2) 0.057(2) -0.0371(17) -0.0153(17) -0.0126(18)
C23 0.0577(18) 0.0302(14) 0.090(2) -0.0171(16) -0.0263(17) -0.0098(13)
C30 0.074(2) 0.089(2) 0.060(2) -0.0330(18) 0.0034(16) -0.0518(19)
C19 0.080(2) 0.084(2) 0.056(2) -0.0376(19) 0.0142(17) -0.026(2)
C18 0.081(3) 0.111(3) 0.0397(19) -0.0071(19) -0.0156(17) -0.015(2)
C16 0.080(2) 0.095(3) 0.063(2) -0.032(2) -0.0346(19) -0.001(2)
C28 0.130(4) 0.098(3) 0.066(2) -0.003(2) -0.039(2) -0.049(3)
C27 0.129(4) 0.210(6) 0.080(3) -0.060(4) 0.046(3) -0.099(4)
C95 0.086(6) 0.073(4) 0.096(5) -0.035(3) -0.037(5) 0.001(4)
C96 0.091(5) 0.052(3) 0.097(6) -0.027(3) -0.041(4) -0.001(3)
C97 0.086(6) 0.073(4) 0.096(5) -0.035(3) -0.037(5) 0.001(4)
C98 0.091(5) 0.052(3) 0.097(6) -0.027(3) -0.041(4) -0.001(3)
C99 0.086(6) 0.073(4) 0.096(5) -0.035(3) -0.037(5) 0.001(4)

loop_
_atom_type_symbol
_atom_type_description
_atom_type_scat_dispersion_real
_atom_type_scat_dispersion_imag
_atom_type_scat_source
C C 0.0033 0.0016 'International Tables Vol C Tables 4.2.6.8 and 6.1.1.4'
H H 0.0000 0.0000 'International Tables Vol C Tables 4.2.6.8 and 6.1.1.4'
N N 0.0061 0.0033 'International Tables Vol C Tables 4.2.6.8 and 6.1.1.4'
Cl Cl 0.1484 0.1585 'International Tables Vol C Tables 4.2.6.8 and 6.1.1.4'
Cu Cu 0.3201 1.2651 'International Tables Vol C Tables 4.2.6.8 and 6.1.1.4'

loop_
_geom_angle_atom_site_label_1
_geom_angle_atom_site_label_2
_geom_angle_atom_site_label_3
_geom_angle
_geom_angle_site_symmetry_1
_geom_angle_site_symmetry_3
_geom_angle_publ_flag
N2 Cu1 N1 95.49(8) . . ?
N2 Cu1 Cl1 138.35(6) . . ?
N1 Cu1 Cl1 126.13(6) . . ?
C1 N1 C20 118.47(18) . . ?
C1 N1 Cu1 124.11(16) . . ?
C20 N1 Cu1 117.28(14) . . ?
C3 C2 C1 117.3(2) . . ?
C3 C2 C7 119.2(2) . . ?
C1 C2 C7 123.4(2) . . ?
C7 N2 C8 121.09(19) . . ?
C7 N2 Cu1 127.91(16) . . ?
C8 N2 Cu1 108.80(14) . . ?
N1 C1 C2 127.1(2) . . ?
N1 C1 H1A 116.4 . . ?
C2 C1 H1A 116.4 . . ?
N2 C7 C6 121.5(2) . . ?
N2 C7 C2 121.4(2) . . ?
C6 C7 C2 117.1(2) . . ?
C25 C20 C21 122.8(2) . . ?
C25 C20 N1 118.3(2) . . ?
C21 C20 N1 118.9(2) . . ?
C12 C13 C8 117.8(2) . . ?
C12 C13 C17 121.0(2) . . ?
C8 C13 C17 121.2(2) . . ?
C13 C8 C9 121.7(2) . . ?
C13 C8 N2 118.6(2) . . ?
C9 C8 N2 119.6(2) . . ?
C11 C12 C13 121.2(2) . . ?
C11 C12 H12A 119.4 . . ?
C13 C12 H12A 119.4 . . ?
C5 C6 C7 121.0(2) . . ?
C5 C6 H6A 119.5 . . ?
C7 C6 H6A 119.5 . . ?
C24 C25 C20 117.4(3) . . ?
C24 C25 C26 121.0(3) . . ?
C20 C25 C26 121.5(2) . . ?
C4 C3 C2 122.4(2) . . ?
C4 C3 H3A 118.8 . . ?
C2 C3 H3A 118.8 . . ?
C10 C9 C8 117.8(2) . . ?
C10 C9 C14 120.7(2) . . ?
C8 C9 C14 121.5(2) . . ?
C11 C10 C9 120.9(2) . . ?
C11 C10 H10A 119.6 . . ?
C9 C10 H10A 119.6 . . ?
C21 C29 C30 109.4(2) . . ?
C21 C29 C31 113.3(2) . . ?
C30 C29 C31 110.8(2) . . ?
C21 C29 H29A 107.7 . . ?
C30 C29 H29A 107.7 . . ?
C31 C29 H29A 107.7 . . ?
C23 C22 C21 121.1(3) . . ?
C23 C22 H22A 119.4 . . ?
C21 C22 H22A 119.4 . . ?
C19 C17 C13 111.2(2) . . ?
C19 C17 C18 111.4(3) . . ?
C13 C17 C18 111.7(2) . . ?
C19 C17 H17A 107.4 . . ?
C13 C17 H17A 107.4 . . ?
C18 C17 H17A 107.4 . . ?
C22 C21 C20 116.9(2) . . ?
C22 C21 C29 121.1(2) . . ?
C20 C21 C29 121.9(2) . . ?
C12 C11 C10 120.6(2) . . ?
C12 C11 H11A 119.7 . . ?
C10 C11 H11A 119.7 . . ?
C6 C5 C4 121.7(3) . . ?
C6 C5 H5A 119.1 . . ?
C4 C5 H5A 119.1 . . ?
C23 C24 C25 121.1(3) . . ?
C23 C24 H24A 119.4 . . ?
C25 C24 H24A 119.4 . . ?
C15 C14 C16 110.8(3) . . ?
C15 C14 C9 111.3(2) . . ?
C16 C14 C9 112.2(2) . . ?
C15 C14 H14A 107.4 . . ?
C16 C14 H14A 107.4 . . ?
C9 C14 H14A 107.4 . . ?
C29 C31 H31A 109.5 . . ?
C29 C31 H31B 109.5 . . ?
H31A C31 H31B 109.5 . . ?
C29 C31 H31C 109.5 . . ?
H31A C31 H31C 109.5 . . ?
H31B C31 H31C 109.5 . . ?
C3 C4 C5 118.5(2) . . ?
C3 C4 H4A 120.8 . . ?
C5 C4 H4A 120.8 . . ?
C28 C26 C27 111.0(3) . . ?
C28 C26 C25 110.6(3) . . ?
C27 C26 C25 112.3(3) . . ?
C28 C26 H26A 107.6 . . ?
C27 C26 H26A 107.6 . . ?
C25 C26 H26A 107.6 . . ?
C14 C15 H15A 109.5 . . ?
C14 C15 H15B 109.5 . . ?
H15A C15 H15B 109.5 . . ?
C14 C15 H15C 109.5 . . ?
H15A C15 H15C 109.5 . . ?
H15B C15 H15C 109.5 . . ?
C24 C23 C22 120.6(3) . . ?
C24 C23 H23A 119.7 . . ?
C22 C23 H23A 119.7 . . ?
C29 C30 H30A 109.5 . . ?
C29 C30 H30B 109.5 . . ?
H30A C30 H30B 109.5 . . ?
C29 C30 H30C 109.5 . . ?
H30A C30 H30C 109.5 . . ?
H30B C30 H30C 109.5 . . ?
C17 C19 H19A 109.5 . . ?
C17 C19 H19B 109.5 . . ?
H19A C19 H19B 109.5 . . ?
C17 C19 H19C 109.5 . . ?
H19A C19 H19C 109.5 . . ?
H19B C19 H19C 109.5 . . ?
C17 C18 H18A 109.5 . . ?
C17 C18 H18B 109.5 . . ?
H18A C18 H18B 109.5 . . ?
C17 C18 H18C 109.5 . . ?
H18A C18 H18C 109.5 . . ?
H18B C18 H18C 109.5 . . ?
C14 C16 H16A 109.5 . . ?
C14 C16 H16B 109.5 . . ?
H16A C16 H16B 109.5 . . ?
C14 C16 H16C 109.5 . . ?
H16A C16 H16C 109.5 . . ?
H16B C16 H16C 109.5 . . ?
C26 C28 H28A 109.5 . . ?
C26 C28 H28B 109.5 . . ?
H28A C28 H28B 109.5 . . ?
C26 C28 H28C 109.5 . . ?
H28A C28 H28C 109.5 . . ?
H28B C28 H28C 109.5 . . ?
C26 C27 H27A 109.5 . . ?
C26 C27 H27B 109.5 . . ?
H27A C27 H27B 109.5 . . ?
C26 C27 H27C 109.5 . . ?
H27A C27 H27C 109.5 . . ?
H27B C27 H27C 109.5 . . ?
C96 C95 H95A 109.5 . . ?
C96 C95 H95B 109.5 . . ?
H95A C95 H95B 109.5 . . ?
C96 C95 H95C 109.5 . . ?
H95A C95 H95C 109.5 . . ?
H95B C95 H95C 109.5 . . ?
C95 C96 C97 110.3(6) . . ?
C95 C96 H96A 109.6 . . ?
C97 C96 H96A 109.6 . . ?
C95 C96 H96B 109.6 . . ?
C97 C96 H96B 109.6 . . ?
H96A C96 H96B 108.1 . . ?
C98 C97 C96 115.6(6) . . ?
C98 C97 H97A 108.4 . . ?
C96 C97 H97A 108.4 . . ?
C98 C97 H97B 108.4 . . ?
C96 C97 H97B 108.4 . . ?
H97A C97 H97B 107.4 . . ?
C99 C98 C97 113.3(6) . . ?
C99 C98 H98B 108.9 . . ?
C97 C98 H98B 108.9 . . ?
C99 C98 H98C 108.9 . . ?
C97 C98 H98C 108.9 . . ?
H98B C98 H98C 107.7 . . ?
C98 C99 H99C 109.5 . . ?
C98 C99 H99D 109.5 . . ?
H99C C99 H99D 109.5 . . ?
C98 C99 H99A 109.5 . . ?
H99C C99 H99A 109.5 . . ?
H99D C99 H99A 109.5 . . ?

loop_
_geom_bond_atom_site_label_1
_geom_bond_atom_site_label_2
_geom_bond_distance
_geom_bond_site_symmetry_2
_geom_bond_publ_flag
Cu1 N2 1.8579(19) . ?
Cu1 N1 1.9002(18) . ?
Cu1 Cl1 2.1290(8) . ?
N1 C1 1.299(3) . ?
N1 C20 1.447(3) . ?
C2 C3 1.414(3) . ?
C2 C1 1.419(3) . ?
C2 C7 1.426(3) . ?
N2 C7 1.352(3) . ?
N2 C8 1.433(3) . ?
C1 H1A 0.9500 . ?
C7 C6 1.421(3) . ?
C20 C25 1.396(4) . ?
C20 C21 1.403(3) . ?
C13 C12 1.387(3) . ?
C13 C8 1.407(3) . ?
C13 C17 1.521(3) . ?
C8 C9 1.408(3) . ?
C12 C11 1.374(4) . ?
C12 H12A 0.9500 . ?
C6 C5 1.370(4) . ?
C6 H6A 0.9500 . ?
C25 C24 1.391(4) . ?
C25 C26 1.518(4) . ?
C3 C4 1.354(4) . ?
C3 H3A 0.9500 . ?
C9 C10 1.390(3) . ?
C9 C14 1.527(4) . ?
C10 C11 1.380(4) . ?
C10 H10A 0.9500 . ?
C29 C21 1.513(4) . ?
C29 C30 1.528(4) . ?
C29 C31 1.530(4) . ?
C29 H29A 1.0000 . ?
C22 C23 1.381(4) . ?
C22 C21 1.394(4) . ?
C22 H22A 0.9500 . ?
C17 C19 1.517(4) . ?
C17 C18 1.525(4) . ?
C17 H17A 1.0000 . ?
C11 H11A 0.9500 . ?
C5 C4 1.399(4) . ?
C5 H5A 0.9500 . ?
C24 C23 1.368(4) . ?
C24 H24A 0.9500 . ?
C14 C15 1.517(4) . ?
C14 C16 1.523(4) . ?
C14 H14A 1.0000 . ?
C31 H31A 0.9800 . ?
C31 H31B 0.9800 . ?
C31 H31C 0.9800 . ?
C4 H4A 0.9500 . ?
C26 C28 1.509(5) . ?
C26 C27 1.516(5) . ?
C26 H26A 1.0000 . ?
C15 H15A 0.9800 . ?
C15 H15B 0.9800 . ?
C15 H15C 0.9800 . ?
C23 H23A 0.9500 . ?
C30 H30A 0.9800 . ?
C30 H30B 0.9800 . ?
C30 H30C 0.9800 . ?
C19 H19A 0.9800 . ?
C19 H19B 0.9800 . ?
C19 H19C 0.9800 . ?
C18 H18A 0.9800 . ?
C18 H18B 0.9800 . ?
C18 H18C 0.9800 . ?
C16 H16A 0.9800 . ?
C16 H16B 0.9800 . ?
C16 H16C 0.9800 . ?
C28 H28A 0.9800 . ?
C28 H28B 0.9800 . ?
C28 H28C 0.9800 . ?
C27 H27A 0.9800 . ?
C27 H27B 0.9800 . ?
C27 H27C 0.9800 . ?
C95 C96 1.519(3) . ?
C95 H95A 0.9800 . ?
C95 H95B 0.9800 . ?
C95 H95C 0.9800 . ?
C96 C97 1.523(3) . ?
C96 H96A 0.9900 . ?
C96 H96B 0.9900 . ?
C97 C98 1.521(3) . ?
C97 H97A 0.9900 . ?
C97 H97B 0.9900 . ?
C98 C99 1.515(3) . ?
C98 H98B 0.9900 . ?
C98 H98C 0.9900 . ?
C99 H99C 0.9800 . ?
C99 H99D 0.9800 . ?
C99 H99A 0.9800 . ?

loop_
_geom_torsion_atom_site_label_1
_geom_torsion_atom_site_label_2
_geom_torsion_atom_site_label_3
_geom_torsion_atom_site_label_4
_geom_torsion
_geom_torsion_site_symmetry_1
_geom_torsion_site_symmetry_2
_geom_torsion_site_symmetry_3
_geom_torsion_site_symmetry_4
_geom_torsion_publ_flag
N2 Cu1 N1 C1 -2.2(2) . . . . ?
Cl1 Cu1 N1 C1 176.09(16) . . . . ?
N2 Cu1 N1 C20 173.35(16) . . . . ?
Cl1 Cu1 N1 C20 -8.41(19) . . . . ?
N1 Cu1 N2 C7 8.1(2) . . . . ?
Cl1 Cu1 N2 C7 -169.76(15) . . . . ?
N1 Cu1 N2 C8 171.12(15) . . . . ?
Cl1 Cu1 N2 C8 -6.8(2) . . . . ?
C20 N1 C1 C2 -178.4(2) . . . . ?
Cu1 N1 C1 C2 -3.0(3) . . . . ?
C3 C2 C1 N1 -174.4(2) . . . . ?
C7 C2 C1 N1 4.0(4) . . . . ?
C8 N2 C7 C6 11.2(3) . . . . ?
Cu1 N2 C7 C6 172.33(17) . . . . ?
C8 N2 C7 C2 -170.1(2) . . . . ?
Cu1 N2 C7 C2 -9.0(3) . . . . ?
C3 C2 C7 N2 -179.4(2) . . . . ?
C1 C2 C7 N2 2.3(3) . . . . ?
C3 C2 C7 C6 -0.6(3) . . . . ?
C1 C2 C7 C6 -179.0(2) . . . . ?
C1 N1 C20 C25 -100.8(3) . . . . ?
Cu1 N1 C20 C25 83.5(2) . . . . ?
C1 N1 C20 C21 81.3(3) . . . . ?
Cu1 N1 C20 C21 -94.4(2) . . . . ?
C12 C13 C8 C9 1.0(3) . . . . ?
C17 C13 C8 C9 -177.5(2) . . . . ?
C12 C13 C8 N2 -175.6(2) . . . . ?
C17 C13 C8 N2 6.0(3) . . . . ?
C7 N2 C8 C13 -105.4(2) . . . . ?
Cu1 N2 C8 C13 90.2(2) . . . . ?
C7 N2 C8 C9 78.0(3) . . . . ?
Cu1 N2 C8 C9 -86.4(2) . . . . ?
C8 C13 C12 C11 0.5(3) . . . . ?
C17 C13 C12 C11 179.0(2) . . . . ?
N2 C7 C6 C5 179.7(2) . . . . ?
C2 C7 C6 C5 0.9(4) . . . . ?
C21 C20 C25 C24 -2.8(4) . . . . ?
N1 C20 C25 C24 179.4(2) . . . . ?
C21 C20 C25 C26 179.3(2) . . . . ?
N1 C20 C25 C26 1.5(4) . . . . ?
C1 C2 C3 C4 177.9(2) . . . . ?
C7 C2 C3 C4 -0.5(4) . . . . ?
C13 C8 C9 C10 -1.4(3) . . . . ?
N2 C8 C9 C10 175.1(2) . . . . ?
C13 C8 C9 C14 180.0(2) . . . . ?
N2 C8 C9 C14 -3.5(3) . . . . ?
C8 C9 C10 C11 0.4(4) . . . . ?
C14 C9 C10 C11 179.0(2) . . . . ?
C12 C13 C17 C19 -58.5(3) . . . . ?
C8 C13 C17 C19 119.9(3) . . . . ?
C12 C13 C17 C18 66.6(3) . . . . ?
C8 C13 C17 C18 -115.0(3) . . . . ?
C23 C22 C21 C20 -0.7(4) . . . . ?
C23 C22 C21 C29 175.4(2) . . . . ?
C25 C20 C21 C22 2.7(4) . . . . ?
N1 C20 C21 C22 -179.5(2) . . . . ?
C25 C20 C21 C29 -173.4(2) . . . . ?
N1 C20 C21 C29 4.4(3) . . . . ?
C30 C29 C21 C22 -78.1(3) . . . . ?
C31 C29 C21 C22 46.0(3) . . . . ?
C30 C29 C21 C20 97.7(3) . . . . ?
C31 C29 C21 C20 -138.1(3) . . . . ?
C13 C12 C11 C10 -1.5(4) . . . . ?
C9 C10 C11 C12 1.0(4) . . . . ?
C7 C6 C5 C4 -0.2(4) . . . . ?
C20 C25 C24 C23 0.9(4) . . . . ?
C26 C25 C24 C23 178.8(3) . . . . ?
C10 C9 C14 C15 -71.9(3) . . . . ?
C8 C9 C14 C15 106.6(3) . . . . ?
C10 C9 C14 C16 52.9(3) . . . . ?
C8 C9 C14 C16 -128.6(3) . . . . ?
C2 C3 C4 C5 1.3(4) . . . . ?
C6 C5 C4 C3 -1.0(4) . . . . ?
C24 C25 C26 C28 -69.0(4) . . . . ?
C20 C25 C26 C28 108.8(3) . . . . ?
C24 C25 C26 C27 55.6(4) . . . . ?
C20 C25 C26 C27 -126.6(3) . . . . ?
C25 C24 C23 C22 0.9(4) . . . . ?
C21 C22 C23 C24 -1.0(4) . . . . ?
C95 C96 C97 C98 -167.8(7) . . . . ?
C96 C97 C98 C99 -174.3(10) . . . . ?
